data_1567339
loop_
_publ_author_name
'Pichon-Barr\'e, Delphine'
'Zhang, Ziyun'
'Cador, A\"el'
'Vives, Thomas'
'Roisnel, Thierry'
'Basl\'e, Olivier'
'Jarrige, Lucie'
'Cavallo, Luigi'
'Falivene, Laura'
'Mauduit, Marc'

_publ_section_title
;
 Chiral oxazolidines acting as transient hydroxyalkyl-functionalized
 N-heterocyclic carbenes: an efficient route to air stable copper and gold
 complexes for asymmetric catalysis
;
_journal_name_full 'Chemical Science'
_journal_paper_doi 10.1039/D2SC02908A
_journal_year 2022
_chemical_absolute_configuration unk
_chemical_compound_source 'synthesis as described'
_chemical_formula_moiety 'C21 H34 N2 O'
_chemical_formula_sum 'C21 H34 N2 O'
_chemical_formula_weight 330.50
_space_group_crystal_system orthorhombic
_space_group_IT_number 19
_space_group_name_Hall 'P 2ac 2ab'
_space_group_name_H-M_alt 'P 21 21 21'
_atom_sites_solution_hydrogens geom
_audit_update_record
;
2021-06-16 deposited with the CCDC.	2022-07-05 downloaded from the CCDC.
;
_cell_angle_alpha 90
_cell_angle_beta 90
_cell_angle_gamma 90
_cell_formula_units_Z 4
_cell_length_a 6.1890(4)
_cell_length_b 12.3978(9)
_cell_length_c 26.4025(15)
_cell_measurement_reflns_used 9987
_cell_measurement_temperature 150(2)
_cell_measurement_theta_max 27.4886
_cell_measurement_theta_min 2.2536
_cell_measurement_wavelength 0.71073
_cell_volume 2025.9(2)
_computing_cell_refinement 'APEX3 (Bruker, 2015); SAINT (Bruker, 2014)'
_computing_data_collection 'SAINT (Bruker, 2014)'
_computing_data_reduction 'SAINT (Bruker, 2014)'
_computing_molecular_graphics 'SXGRAPH (Farrugia, 1999), Mercury (CSD, 2016)'
_computing_publication_material 'CRYSCALC (T. Roisnel, local program, 2018)'
_computing_structure_refinement 'SHELXL-2017_1 (Sheldrick, 2017)'
_computing_structure_solution 'SHELXT (Sheldrick, 2015)'
_diffrn_ambient_temperature 150(2)
_diffrn_detector '(CMOS) PHOTON 100'
_diffrn_measured_fraction_theta_full 0.995
_diffrn_measured_fraction_theta_max 0.994
_diffrn_measurement_device_type 'D8 VENTURE Bruker AXS'
_diffrn_measurement_method 'rotation images'
_diffrn_radiation_monochromator 'multilayer monochromator'
_diffrn_radiation_probe x-ray
_diffrn_radiation_source 'Incoatec microfocus sealed tube'
_diffrn_radiation_type MoK\a
_diffrn_radiation_wavelength 0.71073
_diffrn_reflns_av_R_equivalents 0.0267
_diffrn_reflns_av_unetI/netI 0.0331
_diffrn_reflns_limit_h_max 7
_diffrn_reflns_limit_h_min -8
_diffrn_reflns_limit_k_max 15
_diffrn_reflns_limit_k_min -16
_diffrn_reflns_limit_l_max 33
_diffrn_reflns_limit_l_min -33
_diffrn_reflns_number 12270
_diffrn_reflns_theta_full 25.242
_diffrn_reflns_theta_max 27.466
_diffrn_reflns_theta_min 3.086
_exptl_absorpt_coefficient_mu 0.066
_exptl_absorpt_correction_T_max 0.989
_exptl_absorpt_correction_T_min 0.838
_exptl_absorpt_correction_type multi-scan
_exptl_absorpt_process_details
;
  [Sheldrick, G.M. (2014). SADABS Bruker AXS Inc., Madison, Wisconsin, USA]
;
_exptl_crystal_colour colourless
_exptl_crystal_density_diffrn 1.084
_exptl_crystal_description stick
_exptl_crystal_F_000 728
_exptl_crystal_size_max 0.580
_exptl_crystal_size_mid 0.240
_exptl_crystal_size_min 0.160
_refine_diff_density_max 0.304
_refine_diff_density_min -0.252
_refine_diff_density_rms 0.040
_refine_ls_extinction_method none
_refine_ls_goodness_of_fit_ref 1.067
_refine_ls_hydrogen_treatment constr
_refine_ls_matrix_type full
_refine_ls_number_parameters 226
_refine_ls_number_reflns 4572
_refine_ls_number_restraints 0
_refine_ls_restrained_S_all 1.067
_refine_ls_R_factor_all 0.0432
_refine_ls_R_factor_gt 0.0406
_refine_ls_shift/su_max 0.013
_refine_ls_shift/su_mean 0.001
_refine_ls_structure_factor_coef Fsqd
_refine_ls_weighting_details 'w=1/[\s^2^(Fo^2^)+(0.0482P)^2^+0.5449P] where P=(Fo^2^+2Fc^2^)/3'
_refine_ls_weighting_scheme calc
_refine_ls_wR_factor_gt 0.1036
_refine_ls_wR_factor_ref 0.1051
_reflns_Friedel_coverage 0.725
_reflns_Friedel_fraction_full 0.992
_reflns_Friedel_fraction_max 0.986
_reflns_number_gt 4348
_reflns_number_total 4572
_reflns_threshold_expression >2sigma(I)
_cod_data_source_file d2sc02908a2.cif
_cod_data_source_block DPI203
_cod_database_code 1567339

loop_
_space_group_symop_operation_xyz
'x, y, z'
'-x+1/2, -y, z+1/2'
'-x, y+1/2, -z+1/2'
'x+1/2, -y+1/2, -z'

loop_
_atom_site_label
_atom_site_type_symbol
_atom_site_fract_x
_atom_site_fract_y
_atom_site_fract_z
_atom_site_U_iso_or_equiv
_atom_site_adp_type
_atom_site_occupancy
_atom_site_site_symmetry_order
_atom_site_calc_flag
_atom_site_refinement_flags_posn
_atom_site_refinement_flags_adp
_atom_site_refinement_flags_occupancy
_atom_site_disorder_assembly
_atom_site_disorder_group
C1 C 0.7175(3) 0.58174(15) 0.58145(7) 0.0176(4) Uani 1 1 d . . . . .
C2 C 0.8053(3) 0.68087(15) 0.59709(7) 0.0205(4) Uani 1 1 d . . . . .
C3 C 0.9469(3) 0.73481(16) 0.56487(7) 0.0236(4) Uani 1 1 d . . . . .
H3 H 1.007888 0.801561 0.575250 0.028 Uiso 1 1 calc R U . . .
C4 C 1.0003(3) 0.69266(17) 0.51794(7) 0.0249(4) Uani 1 1 d . . . . .
H4 H 1.097218 0.730280 0.496351 0.030 Uiso 1 1 calc R U . . .
C5 C 0.9117(3) 0.59547(16) 0.50263(7) 0.0229(4) Uani 1 1 d . . . . .
H5 H 0.948042 0.567187 0.470291 0.027 Uiso 1 1 calc R U . . .
C6 C 0.7700(3) 0.53815(14) 0.53379(7) 0.0190(4) Uani 1 1 d . . . . .
C7A C 0.7412(4) 0.73026(17) 0.64780(7) 0.0285(4) Uani 0.741(9) 1 d . . P A 1
H7A H 0.681761 0.672560 0.670293 0.034 Uiso 0.741(9) 1 calc R U P A 1
C8A C 0.5704(6) 0.8164(3) 0.63979(11) 0.0594(8) Uani 0.741(9) 1 d . . P A 1
H8A1 H 0.530105 0.847754 0.672530 0.089 Uiso 0.741(9) 1 calc R U P A 1
H8A2 H 0.628076 0.873057 0.617709 0.089 Uiso 0.741(9) 1 calc R U P A 1
H8A3 H 0.442662 0.784073 0.623954 0.089 Uiso 0.741(9) 1 calc R U P A 1
C9A C 0.9318(7) 0.7870(5) 0.67497(16) 0.0551(14) Uani 0.741(9) 1 d . . P A 1
H9A1 H 1.047592 0.734757 0.681133 0.083 Uiso 0.741(9) 1 calc R U P A 1
H9A2 H 0.986426 0.845651 0.653623 0.083 Uiso 0.741(9) 1 calc R U P A 1
H9A3 H 0.881760 0.816575 0.707341 0.083 Uiso 0.741(9) 1 calc R U P A 1
C7B C 0.7412(4) 0.73026(17) 0.64780(7) 0.0285(4) Uani 0.259(9) 1 d . . P A 2
H7B H 0.647353 0.670930 0.660995 0.034 Uiso 0.259(9) 1 calc R U P A 2
C8B C 0.5704(6) 0.8164(3) 0.63979(11) 0.0594(8) Uani 0.259(9) 1 d . . P A 2
H8B1 H 0.475143 0.795036 0.611886 0.089 Uiso 0.259(9) 1 calc R U P A 2
H8B2 H 0.485135 0.824812 0.670818 0.089 Uiso 0.259(9) 1 calc R U P A 2
H8B3 H 0.640565 0.885036 0.631489 0.089 Uiso 0.259(9) 1 calc R U P A 2
C9B C 0.922(2) 0.7220(15) 0.6844(5) 0.0551(14) Uani 0.259(9) 1 d . . P A 2
H9B1 H 1.000957 0.654459 0.678606 0.083 Uiso 0.259(9) 1 calc R U P A 2
H9B2 H 1.020720 0.783145 0.679640 0.083 Uiso 0.259(9) 1 calc R U P A 2
H9B3 H 0.865290 0.722921 0.718969 0.083 Uiso 0.259(9) 1 calc R U P A 2
C10 C 0.6769(3) 0.43185(15) 0.51492(7) 0.0235(4) Uani 1 1 d . . . . .
H10 H 0.586704 0.400467 0.542673 0.028 Uiso 1 1 calc R U . . .
C11 C 0.8568(4) 0.35107(18) 0.50248(10) 0.0371(5) Uani 1 1 d . . . . .
H11A H 0.945973 0.379519 0.474872 0.056 Uiso 1 1 calc R U . . .
H11B H 0.792479 0.282317 0.492078 0.056 Uiso 1 1 calc R U . . .
H11C H 0.946870 0.339750 0.532536 0.056 Uiso 1 1 calc R U . . .
C12 C 0.5300(4) 0.45057(19) 0.46890(8) 0.0351(5) Uani 1 1 d . . . . .
H12A H 0.416111 0.502089 0.477861 0.053 Uiso 1 1 calc R U . . .
H12B H 0.464244 0.382045 0.458647 0.053 Uiso 1 1 calc R U . . .
H12C H 0.615718 0.479525 0.440815 0.053 Uiso 1 1 calc R U . . .
N13 N 0.5819(3) 0.52508(13) 0.61623(6) 0.0206(3) Uani 1 1 d . . . . .
C14 C 0.3461(3) 0.51846(18) 0.60953(8) 0.0271(4) Uani 1 1 d . . . . .
H14A H 0.307474 0.496888 0.574584 0.032 Uiso 1 1 calc R U . . .
H14B H 0.274934 0.587820 0.617718 0.032 Uiso 1 1 calc R U . . .
C15 C 0.2870(3) 0.43124(17) 0.64762(8) 0.0264(4) Uani 1 1 d . . . . .
H15A H 0.269037 0.461705 0.682028 0.032 Uiso 1 1 calc R U . . .
H15B H 0.152370 0.393617 0.637704 0.032 Uiso 1 1 calc R U . . .
N16 N 0.4755(2) 0.35792(13) 0.64519(6) 0.0189(3) Uani 1 1 d . . . . .
C17 C 0.6601(3) 0.42903(15) 0.63873(7) 0.0185(4) Uani 1 1 d . . . . .
H17 H 0.771887 0.394512 0.616706 0.022 Uiso 1 1 calc R U . . .
O18 O 0.7453(2) 0.44869(11) 0.68890(5) 0.0246(3) Uani 1 1 d . . . . .
C19 C 0.7295(4) 0.34589(17) 0.71261(7) 0.0264(4) Uani 1 1 d . . . . .
H19A H 0.720574 0.353787 0.749861 0.032 Uiso 1 1 calc R U . . .
H19B H 0.856753 0.300890 0.704256 0.032 Uiso 1 1 calc R U . . .
C20 C 0.5196(3) 0.29411(15) 0.69141(7) 0.0211(4) Uani 1 1 d . . . . .
H20 H 0.400044 0.306914 0.716168 0.025 Uiso 1 1 calc R U . . .
C21 C 0.5334(3) 0.17193(16) 0.68059(7) 0.0249(4) Uani 1 1 d . . . . .
C22 C 0.6900(4) 0.14859(18) 0.63706(8) 0.0323(5) Uani 1 1 d . . . . .
H22A H 0.835126 0.173214 0.646349 0.048 Uiso 1 1 calc R U . . .
H22B H 0.641928 0.186766 0.606568 0.048 Uiso 1 1 calc R U . . .
H22C H 0.693092 0.070847 0.630385 0.048 Uiso 1 1 calc R U . . .
C23 C 0.3089(4) 0.1323(2) 0.66547(11) 0.0406(6) Uani 1 1 d . . . . .
H23A H 0.260411 0.171211 0.635230 0.061 Uiso 1 1 calc R U . . .
H23B H 0.207539 0.145350 0.693307 0.061 Uiso 1 1 calc R U . . .
H23C H 0.314786 0.054841 0.658155 0.061 Uiso 1 1 calc R U . . .
C24 C 0.6073(4) 0.11280(19) 0.72865(9) 0.0379(6) Uani 1 1 d . . . . .
H24A H 0.610527 0.034961 0.722226 0.057 Uiso 1 1 calc R U . . .
H24B H 0.506266 0.128149 0.756311 0.057 Uiso 1 1 calc R U . . .
H24C H 0.752171 0.137530 0.738094 0.057 Uiso 1 1 calc R U . . .

loop_
_atom_site_aniso_label
_atom_site_aniso_U_11
_atom_site_aniso_U_22
_atom_site_aniso_U_33
_atom_site_aniso_U_23
_atom_site_aniso_U_13
_atom_site_aniso_U_12
C1 0.0125(8) 0.0225(8) 0.0179(8) 0.0055(7) -0.0005(6) 0.0019(7)
C2 0.0210(9) 0.0222(9) 0.0183(8) 0.0035(7) -0.0045(7) 0.0032(7)
C3 0.0212(9) 0.0219(9) 0.0278(10) 0.0046(7) -0.0055(8) -0.0038(7)
C4 0.0182(9) 0.0280(9) 0.0285(10) 0.0097(8) 0.0029(8) -0.0025(8)
C5 0.0227(10) 0.0262(9) 0.0198(9) 0.0038(7) 0.0046(7) 0.0034(8)
C6 0.0166(9) 0.0191(8) 0.0214(8) 0.0029(7) -0.0013(7) 0.0035(7)
C7A 0.0352(11) 0.0301(10) 0.0202(9) -0.0021(7) -0.0013(9) 0.0007(9)
C8A 0.074(2) 0.0607(17) 0.0438(15) -0.0132(13) 0.0070(15) 0.0293(17)
C9A 0.0468(19) 0.083(4) 0.0356(18) -0.028(2) -0.0142(15) 0.000(3)
C7B 0.0352(11) 0.0301(10) 0.0202(9) -0.0021(7) -0.0013(9) 0.0007(9)
C8B 0.074(2) 0.0607(17) 0.0438(15) -0.0132(13) 0.0070(15) 0.0293(17)
C9B 0.0468(19) 0.083(4) 0.0356(18) -0.028(2) -0.0142(15) 0.000(3)
C10 0.0267(10) 0.0213(9) 0.0225(9) 0.0006(7) -0.0003(8) -0.0009(8)
C11 0.0431(14) 0.0256(10) 0.0426(13) -0.0053(9) 0.0039(10) 0.0062(10)
C12 0.0442(13) 0.0310(11) 0.0301(10) -0.0002(9) -0.0118(10) -0.0059(10)
N13 0.0140(7) 0.0256(8) 0.0220(8) 0.0072(6) 0.0007(6) 0.0028(6)
C14 0.0138(9) 0.0341(11) 0.0333(11) 0.0102(9) 0.0002(8) 0.0047(8)
C15 0.0145(9) 0.0330(10) 0.0316(10) 0.0067(8) 0.0033(8) 0.0024(8)
N16 0.0131(7) 0.0257(8) 0.0179(7) 0.0050(6) 0.0012(6) -0.0002(6)
C17 0.0143(8) 0.0248(9) 0.0166(8) 0.0030(7) 0.0003(6) -0.0004(7)
O18 0.0257(7) 0.0284(7) 0.0196(6) 0.0042(5) -0.0072(6) -0.0046(6)
C19 0.0291(11) 0.0311(10) 0.0191(9) 0.0079(7) -0.0055(8) -0.0036(9)
C20 0.0209(9) 0.0262(9) 0.0161(8) 0.0052(7) 0.0031(7) 0.0003(8)
C21 0.0228(10) 0.0265(9) 0.0255(9) 0.0064(7) 0.0032(8) -0.0008(8)
C22 0.0350(12) 0.0334(11) 0.0284(10) 0.0012(9) 0.0045(9) 0.0062(9)
C23 0.0299(13) 0.0352(12) 0.0568(15) 0.0049(11) -0.0013(11) -0.0088(10)
C24 0.0464(14) 0.0344(12) 0.0330(12) 0.0152(9) 0.0053(10) 0.0032(10)

loop_
_atom_type_symbol
_atom_type_description
_atom_type_scat_dispersion_real
_atom_type_scat_dispersion_imag
_atom_type_scat_source
C C 0.0033 0.0016 'International Tables Vol C Tables 4.2.6.8 and 6.1.1.4'
H H 0.0000 0.0000 'International Tables Vol C Tables 4.2.6.8 and 6.1.1.4'
N N 0.0061 0.0033 'International Tables Vol C Tables 4.2.6.8 and 6.1.1.4'
O O 0.0106 0.0060 'International Tables Vol C Tables 4.2.6.8 and 6.1.1.4'

loop_
_geom_angle_atom_site_label_1
_geom_angle_atom_site_label_2
_geom_angle_atom_site_label_3
_geom_angle
_geom_angle_site_symmetry_1
_geom_angle_site_symmetry_3
_geom_angle_publ_flag
C2 C1 C6 120.62(17) . . ?
C2 C1 N13 117.90(16) . . ?
C6 C1 N13 121.43(17) . . ?
C3 C2 C1 118.91(18) . . ?
C3 C2 C7B 120.48(18) . . ?
C1 C2 C7B 120.59(17) . . ?
C3 C2 C7A 120.48(18) . . ?
C1 C2 C7A 120.59(17) . . ?
C4 C3 C2 121.04(18) . . ?
C4 C3 H3 119.5 . . ?
C2 C3 H3 119.5 . . ?
C5 C4 C3 119.70(18) . . ?
C5 C4 H4 120.2 . . ?
C3 C4 H4 120.2 . . ?
C4 C5 C6 121.30(18) . . ?
C4 C5 H5 119.4 . . ?
C6 C5 H5 119.4 . . ?
C5 C6 C1 118.43(17) . . ?
C5 C6 C10 119.03(17) . . ?
C1 C6 C10 122.53(17) . . ?
C8A C7A C2 109.97(18) . . ?
C8A C7A C9A 106.0(3) . . ?
C2 C7A C9A 113.0(2) . . ?
C8A C7A H7A 109.3 . . ?
C2 C7A H7A 109.3 . . ?
C9A C7A H7A 109.3 . . ?
C7A C8A H8A1 109.5 . . ?
C7A C8A H8A2 109.5 . . ?
H8A1 C8A H8A2 109.5 . . ?
C7A C8A H8A3 109.5 . . ?
H8A1 C8A H8A3 109.5 . . ?
H8A2 C8A H8A3 109.5 . . ?
C7A C9A H9A1 109.5 . . ?
C7A C9A H9A2 109.5 . . ?
H9A1 C9A H9A2 109.5 . . ?
C7A C9A H9A3 109.5 . . ?
H9A1 C9A H9A3 109.5 . . ?
H9A2 C9A H9A3 109.5 . . ?
C9B C7B C8B 131.8(7) . . ?
C9B C7B C2 110.3(6) . . ?
C8B C7B C2 109.97(18) . . ?
C9B C7B H7B 99.3 . . ?
C8B C7B H7B 99.3 . . ?
C2 C7B H7B 99.3 . . ?
C7B C8B H8B1 109.5 . . ?
C7B C8B H8B2 109.5 . . ?
H8B1 C8B H8B2 109.5 . . ?
C7B C8B H8B3 109.5 . . ?
H8B1 C8B H8B3 109.5 . . ?
H8B2 C8B H8B3 109.5 . . ?
C7B C9B H9B1 109.5 . . ?
C7B C9B H9B2 109.5 . . ?
H9B1 C9B H9B2 109.5 . . ?
C7B C9B H9B3 109.5 . . ?
H9B1 C9B H9B3 109.5 . . ?
H9B2 C9B H9B3 109.5 . . ?
C6 C10 C11 111.14(17) . . ?
C6 C10 C12 110.64(16) . . ?
C11 C10 C12 111.06(18) . . ?
C6 C10 H10 107.9 . . ?
C11 C10 H10 107.9 . . ?
C12 C10 H10 107.9 . . ?
C10 C11 H11A 109.5 . . ?
C10 C11 H11B 109.5 . . ?
H11A C11 H11B 109.5 . . ?
C10 C11 H11C 109.5 . . ?
H11A C11 H11C 109.5 . . ?
H11B C11 H11C 109.5 . . ?
C10 C12 H12A 109.5 . . ?
C10 C12 H12B 109.5 . . ?
H12A C12 H12B 109.5 . . ?
C10 C12 H12C 109.5 . . ?
H12A C12 H12C 109.5 . . ?
H12B C12 H12C 109.5 . . ?
C17 N13 C1 118.82(15) . . ?
C17 N13 C14 110.02(16) . . ?
C1 N13 C14 122.19(16) . . ?
N13 C14 C15 101.46(15) . . ?
N13 C14 H14A 111.5 . . ?
C15 C14 H14A 111.5 . . ?
N13 C14 H14B 111.5 . . ?
C15 C14 H14B 111.5 . . ?
H14A C14 H14B 109.3 . . ?
N16 C15 C14 102.60(15) . . ?
N16 C15 H15A 111.2 . . ?
C14 C15 H15A 111.2 . . ?
N16 C15 H15B 111.2 . . ?
C14 C15 H15B 111.2 . . ?
H15A C15 H15B 109.2 . . ?
C17 N16 C20 106.03(14) . . ?
C17 N16 C15 104.61(14) . . ?
C20 N16 C15 115.96(15) . . ?
N13 C17 O18 111.54(15) . . ?
N13 C17 N16 106.89(14) . . ?
O18 C17 N16 106.34(14) . . ?
N13 C17 H17 110.6 . . ?
O18 C17 H17 110.6 . . ?
N16 C17 H17 110.6 . . ?
C19 O18 C17 103.11(14) . . ?
O18 C19 C20 105.61(15) . . ?
O18 C19 H19A 110.6 . . ?
C20 C19 H19A 110.6 . . ?
O18 C19 H19B 110.6 . . ?
C20 C19 H19B 110.6 . . ?
H19A C19 H19B 108.7 . . ?
N16 C20 C21 112.46(15) . . ?
N16 C20 C19 103.32(14) . . ?
C21 C20 C19 115.21(17) . . ?
N16 C20 H20 108.5 . . ?
C21 C20 H20 108.5 . . ?
C19 C20 H20 108.5 . . ?
C23 C21 C22 108.59(19) . . ?
C23 C21 C24 109.47(19) . . ?
C22 C21 C24 109.99(18) . . ?
C23 C21 C20 108.29(18) . . ?
C22 C21 C20 111.07(16) . . ?
C24 C21 C20 109.39(17) . . ?
C21 C22 H22A 109.5 . . ?
C21 C22 H22B 109.5 . . ?
H22A C22 H22B 109.5 . . ?
C21 C22 H22C 109.5 . . ?
H22A C22 H22C 109.5 . . ?
H22B C22 H22C 109.5 . . ?
C21 C23 H23A 109.5 . . ?
C21 C23 H23B 109.5 . . ?
H23A C23 H23B 109.5 . . ?
C21 C23 H23C 109.5 . . ?
H23A C23 H23C 109.5 . . ?
H23B C23 H23C 109.5 . . ?
C21 C24 H24A 109.5 . . ?
C21 C24 H24B 109.5 . . ?
H24A C24 H24B 109.5 . . ?
C21 C24 H24C 109.5 . . ?
H24A C24 H24C 109.5 . . ?
H24B C24 H24C 109.5 . . ?

loop_
_geom_bond_atom_site_label_1
_geom_bond_atom_site_label_2
_geom_bond_distance
_geom_bond_site_symmetry_2
_geom_bond_publ_flag
C1 C2 1.406(3) . ?
C1 C6 1.407(3) . ?
C1 N13 1.429(2) . ?
C2 C3 1.393(3) . ?
C2 C7B 1.525(3) . ?
C2 C7A 1.525(3) . ?
C3 C4 1.385(3) . ?
C3 H3 0.9500 . ?
C4 C5 1.384(3) . ?
C4 H4 0.9500 . ?
C5 C6 1.397(3) . ?
C5 H5 0.9500 . ?
C6 C10 1.522(3) . ?
C7A C8A 1.518(4) . ?
C7A C9A 1.549(5) . ?
C7A H7A 1.0000 . ?
C8A H8A1 0.9800 . ?
C8A H8A2 0.9800 . ?
C8A H8A3 0.9800 . ?
C9A H9A1 0.9800 . ?
C9A H9A2 0.9800 . ?
C9A H9A3 0.9800 . ?
C7B C9B 1.483(13) . ?
C7B C8B 1.518(4) . ?
C7B H7B 1.0000 . ?
C8B H8B1 0.9800 . ?
C8B H8B2 0.9800 . ?
C8B H8B3 0.9800 . ?
C9B H9B1 0.9800 . ?
C9B H9B2 0.9800 . ?
C9B H9B3 0.9800 . ?
C10 C11 1.533(3) . ?
C10 C12 1.535(3) . ?
C10 H10 1.0000 . ?
C11 H11A 0.9800 . ?
C11 H11B 0.9800 . ?
C11 H11C 0.9800 . ?
C12 H12A 0.9800 . ?
C12 H12B 0.9800 . ?
C12 H12C 0.9800 . ?
N13 C17 1.416(2) . ?
N13 C14 1.472(2) . ?
C14 C15 1.521(3) . ?
C14 H14A 0.9900 . ?
C14 H14B 0.9900 . ?
C15 N16 1.481(2) . ?
C15 H15A 0.9900 . ?
C15 H15B 0.9900 . ?
N16 C17 1.453(2) . ?
N16 C20 1.480(2) . ?
C17 O18 1.446(2) . ?
C17 H17 1.0000 . ?
O18 C19 1.423(2) . ?
C19 C20 1.553(3) . ?
C19 H19A 0.9900 . ?
C19 H19B 0.9900 . ?
C20 C21 1.544(3) . ?
C20 H20 1.0000 . ?
C21 C23 1.527(3) . ?
C21 C22 1.531(3) . ?
C21 C24 1.535(3) . ?
C22 H22A 0.9800 . ?
C22 H22B 0.9800 . ?
C22 H22C 0.9800 . ?
C23 H23A 0.9800 . ?
C23 H23B 0.9800 . ?
C23 H23C 0.9800 . ?
C24 H24A 0.9800 . ?
C24 H24B 0.9800 . ?
C24 H24C 0.9800 . ?

loop_
_geom_torsion_atom_site_label_1
_geom_torsion_atom_site_label_2
_geom_torsion_atom_site_label_3
_geom_torsion_atom_site_label_4
_geom_torsion
_geom_torsion_site_symmetry_1
_geom_torsion_site_symmetry_2
_geom_torsion_site_symmetry_3
_geom_torsion_site_symmetry_4
_geom_torsion_publ_flag
C6 C1 C2 C3 -0.7(3) . . . . ?
N13 C1 C2 C3 176.69(16) . . . . ?
C6 C1 C2 C7B 177.49(17) . . . . ?
N13 C1 C2 C7B -5.1(3) . . . . ?
C6 C1 C2 C7A 177.49(17) . . . . ?
N13 C1 C2 C7A -5.1(3) . . . . ?
C1 C2 C3 C4 0.5(3) . . . . ?
C7B C2 C3 C4 -177.66(19) . . . . ?
C7A C2 C3 C4 -177.66(19) . . . . ?
C2 C3 C4 C5 0.1(3) . . . . ?
C3 C4 C5 C6 -0.5(3) . . . . ?
C4 C5 C6 C1 0.3(3) . . . . ?
C4 C5 C6 C10 179.79(18) . . . . ?
C2 C1 C6 C5 0.3(3) . . . . ?
N13 C1 C6 C5 -177.00(17) . . . . ?
C2 C1 C6 C10 -179.19(17) . . . . ?
N13 C1 C6 C10 3.5(3) . . . . ?
C3 C2 C7A C8A 78.8(3) . . . . ?
C1 C2 C7A C8A -99.4(2) . . . . ?
C3 C2 C7A C9A -39.4(4) . . . . ?
C1 C2 C7A C9A 142.4(3) . . . . ?
C3 C2 C7B C9B -74.1(8) . . . . ?
C1 C2 C7B C9B 107.8(8) . . . . ?
C3 C2 C7B C8B 78.8(3) . . . . ?
C1 C2 C7B C8B -99.4(2) . . . . ?
C5 C6 C10 C11 58.6(2) . . . . ?
C1 C6 C10 C11 -121.9(2) . . . . ?
C5 C6 C10 C12 -65.3(2) . . . . ?
C1 C6 C10 C12 114.2(2) . . . . ?
C2 C1 N13 C17 -109.2(2) . . . . ?
C6 C1 N13 C17 68.2(2) . . . . ?
C2 C1 N13 C14 106.9(2) . . . . ?
C6 C1 N13 C14 -75.7(2) . . . . ?
C17 N13 C14 C15 20.8(2) . . . . ?
C1 N13 C14 C15 167.49(17) . . . . ?
N13 C14 C15 N16 -34.8(2) . . . . ?
C14 C15 N16 C17 37.13(19) . . . . ?
C14 C15 N16 C20 153.52(16) . . . . ?
C1 N13 C17 O18 98.08(19) . . . . ?
C14 N13 C17 O18 -113.96(18) . . . . ?
C1 N13 C17 N16 -146.07(16) . . . . ?
C14 N13 C17 N16 1.9(2) . . . . ?
C20 N16 C17 N13 -147.82(15) . . . . ?
C15 N16 C17 N13 -24.76(18) . . . . ?
C20 N16 C17 O18 -28.55(18) . . . . ?
C15 N16 C17 O18 94.51(16) . . . . ?
N13 C17 O18 C19 156.50(16) . . . . ?
N16 C17 O18 C19 40.31(18) . . . . ?
C17 O18 C19 C20 -35.31(19) . . . . ?
C17 N16 C20 C21 -118.55(17) . . . . ?
C15 N16 C20 C21 125.86(18) . . . . ?
C17 N16 C20 C19 6.30(18) . . . . ?
C15 N16 C20 C19 -109.28(18) . . . . ?
O18 C19 C20 N16 18.12(19) . . . . ?
O18 C19 C20 C21 141.17(16) . . . . ?
N16 C20 C21 C23 -67.8(2) . . . . ?
C19 C20 C21 C23 174.14(17) . . . . ?
N16 C20 C21 C22 51.3(2) . . . . ?
C19 C20 C21 C22 -66.7(2) . . . . ?
N16 C20 C21 C24 172.93(17) . . . . ?
C19 C20 C21 C24 54.9(2) . . . . ?
